data_4328853
loop_
_publ_author_name
'Alina S. Dinca'
'Alberto Ghirri'
'Augustin M. Madalan'
'Marco Affronte'
'Marius Andruh'

_publ_section_title
;
 Dodecanuclear [CuII6GdIII6] Nanoclusters as Magnetic Refrigerants
;
_journal_name_full 'Inorganic Chemistry'
_journal_page_first 3935
_journal_page_last 3937
_journal_paper_doi 10.1021/ic3001762
_journal_volume 51
_journal_year 2012
_chemical_formula_sum 'C150 H192 Cu6 Gd6 N30 O72'
_chemical_formula_weight 4892.08
_chemical_name_systematic
;
 ?
;
_space_group_IT_number 148
_symmetry_cell_setting trigonal
_symmetry_space_group_name_Hall '-R 3'
_symmetry_space_group_name_H-M 'R -3 :H'
_atom_sites_solution_hydrogens geom
_atom_sites_solution_primary direct
_atom_sites_solution_secondary difmap
_audit_creation_method SHELXL-97
_cell_angle_alpha 90.00
_cell_angle_beta 90.00
_cell_angle_gamma 120.00
_cell_formula_units_Z 3
_cell_length_a 27.497(3)
_cell_length_b 27.497(3)
_cell_length_c 21.844(3)
_cell_measurement_reflns_used 16283
_cell_measurement_temperature 293(2)
_cell_measurement_theta_max 25.39
_cell_measurement_theta_min 2.45
_cell_volume 14303(3)
_computing_cell_refinement X-Area
_computing_data_collection X-Area
_computing_data_reduction X-Area
_computing_structure_refinement 'SHELXL-97 (Sheldrick, 1997)'
_computing_structure_solution 'SHELXS-97 (Sheldrick, 1997)'
_diffrn_ambient_temperature 293(2)
_diffrn_measured_fraction_theta_full 0.994
_diffrn_measured_fraction_theta_max 0.994
_diffrn_measurement_device_type 'STOE IPDS II'
_diffrn_measurement_method 'omega scans'
_diffrn_radiation_monochromator graphite
_diffrn_radiation_source 'fine-focus sealed tube'
_diffrn_radiation_type MoK\a
_diffrn_radiation_wavelength 0.71073
_diffrn_reflns_av_R_equivalents 0.2159
_diffrn_reflns_av_sigmaI/netI 0.1506
_diffrn_reflns_limit_h_max 33
_diffrn_reflns_limit_h_min -33
_diffrn_reflns_limit_k_max 29
_diffrn_reflns_limit_k_min -33
_diffrn_reflns_limit_l_max 24
_diffrn_reflns_limit_l_min -26
_diffrn_reflns_number 20436
_diffrn_reflns_theta_full 25.39
_diffrn_reflns_theta_max 25.39
_diffrn_reflns_theta_min 2.45
_exptl_absorpt_coefficient_mu 2.803
_exptl_absorpt_correction_T_max 1.4392
_exptl_absorpt_correction_T_min 0.4292
_exptl_absorpt_correction_type multi-scan
_exptl_absorpt_process_details
;
[c.f. r.h. blessing, acta cryst. (1995), a51, 33-38]
;
_exptl_crystal_colour green
_exptl_crystal_density_diffrn 1.704
_exptl_crystal_description prism
_exptl_crystal_F_000 7308
_exptl_crystal_size_max 0.35
_exptl_crystal_size_mid 0.1
_exptl_crystal_size_min 0.04
_refine_diff_density_max 1.437
_refine_diff_density_min -2.591
_refine_diff_density_rms 0.172
_refine_ls_extinction_method none
_refine_ls_goodness_of_fit_ref 0.963
_refine_ls_hydrogen_treatment constr
_refine_ls_matrix_type full
_refine_ls_number_parameters 392
_refine_ls_number_reflns 5813
_refine_ls_number_restraints 7
_refine_ls_restrained_S_all 0.962
_refine_ls_R_factor_all 0.1059
_refine_ls_R_factor_gt 0.0654
_refine_ls_shift/su_max 0.000
_refine_ls_shift/su_mean 0.000
_refine_ls_structure_factor_coef Fsqd
_refine_ls_weighting_details 'calc w=1/[\s^2^(Fo^2^)+(0.0523P)^2^+0.0000P] where P=(Fo^2^+2Fc^2^)/3'
_refine_ls_weighting_scheme calc
_refine_ls_wR_factor_gt 0.1453
_refine_ls_wR_factor_ref 0.1630
_reflns_number_gt 3881
_reflns_number_total 5813
_reflns_threshold_expression >2sigma(I)
_cod_data_source_file ic3001762_si_001.cif
_cod_data_source_block shelxl
_cod_original_cell_volume 14302(3)
_cod_original_sg_symbol_H-M 'R -3'
_cod_database_code 4328853

loop_
_symmetry_equiv_pos_as_xyz
'x, y, z'
'-y, x-y, z'
'-x+y, -x, z'
'x+2/3, y+1/3, z+1/3'
'-y+2/3, x-y+1/3, z+1/3'
'-x+y+2/3, -x+1/3, z+1/3'
'x+1/3, y+2/3, z+2/3'
'-y+1/3, x-y+2/3, z+2/3'
'-x+y+1/3, -x+2/3, z+2/3'
'-x, -y, -z'
'y, -x+y, -z'
'x-y, x, -z'
'-x+2/3, -y+1/3, -z+1/3'
'y+2/3, -x+y+1/3, -z+1/3'
'x-y+2/3, x+1/3, -z+1/3'
'-x+1/3, -y+2/3, -z+2/3'
'y+1/3, -x+y+2/3, -z+2/3'
'x-y+1/3, x+2/3, -z+2/3'

loop_
_atom_site_label
_atom_site_type_symbol
_atom_site_fract_x
_atom_site_fract_y
_atom_site_fract_z
_atom_site_U_iso_or_equiv
_atom_site_adp_type
_atom_site_occupancy
_atom_site_symmetry_multiplicity
_atom_site_calc_flag
_atom_site_refinement_flags
C1 C 0.1443(4) 0.1832(4) 1.0010(5) 0.031(2) Uani 1 1 d .
C2 C 0.2038(4) 0.2284(4) 0.9907(6) 0.037(3) Uani 1 1 d .
C3 C 0.2306(5) 0.2652(5) 1.0372(6) 0.054(3) Uani 1 1 d .
H3 H 0.2105 0.2644 1.0719 0.064 Uiso 1 1 calc R
C4 C 0.2883(5) 0.3046(5) 1.0332(7) 0.062(4) Uani 1 1 d .
H4 H 0.3066 0.3285 1.0659 0.074 Uiso 1 1 calc R
C5 C 0.3166(5) 0.3077(5) 0.9826(8) 0.068(4) Uani 1 1 d .
H5 H 0.3546 0.3342 0.9807 0.082 Uiso 1 1 calc R
C6 C 0.2911(4) 0.2723(4) 0.9318(6) 0.045(3) Uani 1 1 d .
C7 C 0.2336(4) 0.2297(4) 0.9372(6) 0.038(3) Uani 1 1 d .
C8 C 0.3249(5) 0.2804(5) 0.8779(7) 0.053(3) Uani 1 1 d .
H8 H 0.3632 0.3051 0.8815 0.064 Uiso 1 1 calc R
C9 C 0.2001(5) 0.1753(5) 0.6746(7) 0.061(4) Uani 1 1 d .
H9 H 0.2114 0.1754 0.6344 0.074 Uiso 1 1 calc R
C10 C 0.1399(5) 0.1470(5) 0.6873(6) 0.050(3) Uani 1 1 d .
C11 C 0.1052(6) 0.1275(6) 0.6361(7) 0.071(4) Uani 1 1 d .
H11 H 0.1213 0.1335 0.5973 0.085 Uiso 1 1 calc R
C12 C 0.0479(6) 0.0997(7) 0.6416(7) 0.075(4) Uani 1 1 d .
H12 H 0.0253 0.0876 0.6070 0.090 Uiso 1 1 calc R
C13 C 0.0246(5) 0.0901(5) 0.6983(6) 0.054(3) Uani 1 1 d .
H13 H -0.0142 0.0725 0.7020 0.065 Uiso 1 1 calc R
C14 C 0.0573(4) 0.1058(4) 0.7509(6) 0.042(3) Uani 1 1 d .
C15 C 0.1161(4) 0.1350(4) 0.7461(5) 0.039(2) Uani 1 1 d .
C16 C 0.0297(4) 0.0926(4) 0.8120(5) 0.036(2) Uani 1 1 d .
C17 C 0.2172(5) 0.0850(5) 0.7774(6) 0.047(3) Uani 1 1 d .
H17 H 0.1823 0.0689 0.7584 0.056 Uiso 1 1 calc R
C18 C 0.3131(6) 0.1114(10) 0.7727(10) 0.119(8) Uani 1 1 d .
H18A H 0.3388 0.1105 0.7436 0.179 Uiso 1 1 calc R
H18B H 0.3118 0.0904 0.8085 0.179 Uiso 1 1 calc R
H18C H 0.3256 0.1496 0.7839 0.179 Uiso 1 1 calc R
C19 C 0.2508(8) 0.0686(10) 0.6831(10) 0.119(8) Uani 1 1 d .
H19A H 0.2859 0.0745 0.6673 0.179 Uiso 1 1 calc R
H19B H 0.2384 0.0897 0.6592 0.179 Uiso 1 1 calc R
H19C H 0.2233 0.0293 0.6808 0.179 Uiso 1 1 calc R
C20 C 0.2353(7) 0.3326(5) 0.8136(9) 0.179(16) Uani 1 1 d D
H20 H 0.2568 0.3386 0.8486 0.215 Uiso 1 1 calc R
C21 C 0.2124(19) 0.381(2) 0.739(3) 0.36(4) Uani 1 1 d .
H21A H 0.2161 0.4179 0.7374 0.537 Uiso 1 1 calc R
H21B H 0.1735 0.3531 0.7362 0.537 Uiso 1 1 calc R
H21C H 0.2331 0.3770 0.7065 0.537 Uiso 1 1 calc R
C22 C 0.2607(13) 0.4275(13) 0.824(3) 0.32(3) Uani 1 1 d .
H22A H 0.2520 0.4536 0.8051 0.475 Uiso 1 1 calc R
H22B H 0.3005 0.4421 0.8229 0.475 Uiso 1 1 calc R
H22C H 0.2485 0.4222 0.8663 0.475 Uiso 1 1 calc R
C23 C 0.4379(13) 0.1503(9) 0.8690(17) 0.48(6) Uani 1 1 d D
H23 H 0.4306 0.1230 0.8983 0.578 Uiso 1 1 calc R
C24 C 0.3944(16) 0.193(2) 0.933(2) 0.35(4) Uani 1 1 d .
H24A H 0.3990 0.2304 0.9338 0.521 Uiso 1 1 calc R
H24B H 0.4079 0.1868 0.9711 0.521 Uiso 1 1 calc R
H24C H 0.3553 0.1661 0.9286 0.521 Uiso 1 1 calc R
C25 C 0.4431(14) 0.2250(11) 0.8316(13) 0.33(4) Uani 1 1 d D
H25A H 0.4652 0.2157 0.8051 0.502 Uiso 1 1 calc R
H25B H 0.4652 0.2632 0.8448 0.502 Uiso 1 1 calc R
H25C H 0.4108 0.2203 0.8097 0.502 Uiso 1 1 calc R
Cu1 Cu 0.22793(5) 0.20948(5) 0.80301(7) 0.0404(4) Uani 1 1 d .
Gd1 Gd 0.141537(17) 0.098170(17) 0.88559(2) 0.02762(16) Uani 1 1 d .
N1 N 0.3075(3) 0.2572(4) 0.8264(6) 0.046(3) Uani 1 1 d .
N2 N 0.2394(4) 0.2006(4) 0.7166(5) 0.048(3) Uani 1 1 d .
N3 N 0.2578(4) 0.0867(5) 0.7458(6) 0.065(3) Uani 1 1 d .
N4 N 0.2329(6) 0.3756(4) 0.7933(12) 0.144(10) Uani 1 1 d D
N5 N 0.4255(8) 0.1888(7) 0.8834(12) 0.132(8) Uani 1 1 d D
O1 O 0.1225(3) 0.1400(3) 0.9694(4) 0.0401(17) Uani 1 1 d .
O2 O 0.1180(3) 0.1919(3) 1.0436(4) 0.0460(19) Uani 1 1 d .
O3 O 0.2087(2) 0.1952(2) 0.8904(4) 0.0364(17) Uani 1 1 d .
O4 O 0.3472(3) 0.2697(4) 0.7828(5) 0.075(3) Uani 1 1 d .
O5 O 0.0547(3) 0.0891(3) 0.8589(4) 0.0428(18) Uani 1 1 d .
O6 O -0.0201(3) 0.0828(3) 0.8154(4) 0.050(2) Uani 1 1 d .
O7 O 0.1496(3) 0.1517(3) 0.7950(3) 0.0370(16) Uani 1 1 d .
O8 O 0.2927(3) 0.2235(4) 0.6939(5) 0.065(3) Uani 1 1 d .
O9 O 0.2198(3) 0.1023(3) 0.8297(4) 0.0465(19) Uani 1 1 d .
O10 O 0.2130(4) 0.2854(4) 0.7925(7) 0.105(5) Uani 1 1 d D
O11 O 0.0724(3) 0.0234(2) 0.9451(4) 0.0359(16) Uani 1 1 d .
O12 O 0.458(3) 0.147(2) 0.821(2) 0.55(4) Uiso 1 1 d D

loop_
_atom_site_aniso_label
_atom_site_aniso_U_11
_atom_site_aniso_U_22
_atom_site_aniso_U_33
_atom_site_aniso_U_23
_atom_site_aniso_U_13
_atom_site_aniso_U_12
C1 0.033(5) 0.030(5) 0.030(5) -0.010(4) -0.002(4) 0.014(4)
C2 0.030(5) 0.020(4) 0.055(7) 0.006(5) -0.004(5) 0.006(4)
C3 0.040(6) 0.050(6) 0.050(8) -0.011(6) -0.016(6) 0.007(5)
C4 0.055(7) 0.049(7) 0.059(9) -0.013(7) -0.031(7) 0.009(6)
C5 0.036(6) 0.042(6) 0.102(13) -0.018(8) -0.018(8) 0.001(5)
C6 0.029(5) 0.034(5) 0.064(8) 0.002(6) -0.004(6) 0.011(4)
C7 0.029(5) 0.019(4) 0.064(8) 0.010(5) 0.009(5) 0.010(4)
C8 0.030(5) 0.037(6) 0.082(11) 0.016(7) 0.009(7) 0.008(5)
C9 0.052(7) 0.065(8) 0.069(10) 0.028(8) 0.026(8) 0.030(6)
C10 0.051(6) 0.064(7) 0.034(7) 0.011(6) 0.006(6) 0.029(6)
C11 0.066(8) 0.079(9) 0.057(9) 0.024(8) 0.019(8) 0.029(7)
C12 0.059(8) 0.105(12) 0.046(8) 0.009(8) 0.001(7) 0.030(8)
C13 0.051(7) 0.062(7) 0.046(8) 0.012(6) 0.010(6) 0.026(6)
C14 0.041(6) 0.045(6) 0.042(7) 0.008(5) 0.008(5) 0.024(5)
C15 0.034(5) 0.041(5) 0.040(7) 0.004(5) -0.002(5) 0.017(4)
C16 0.031(5) 0.043(5) 0.042(6) 0.013(5) 0.007(5) 0.025(4)
C17 0.047(6) 0.058(7) 0.044(7) 0.012(6) 0.021(6) 0.033(6)
C18 0.055(9) 0.20(2) 0.128(18) -0.051(16) -0.013(11) 0.081(12)
C19 0.079(11) 0.156(19) 0.115(19) -0.038(15) 0.011(12) 0.053(12)
C20 0.117(16) 0.104(15) 0.35(5) 0.05(2) 0.10(2) 0.080(14)
C21 0.31(5) 0.51(9) 0.44(8) 0.31(7) 0.12(5) 0.34(6)
C22 0.17(3) 0.13(2) 0.57(9) -0.16(4) 0.12(4) 0.01(2)
C23 0.13(2) 0.086(17) 1.22(19) 0.14(5) -0.12(6) 0.047(17)
C24 0.23(4) 0.34(6) 0.35(6) -0.14(5) 0.18(4) 0.05(4)
C25 0.35(5) 0.10(2) 0.49(8) -0.06(3) -0.34(6) 0.07(3)
Cu1 0.0292(6) 0.0343(6) 0.0547(9) 0.0138(6) 0.0168(6) 0.0136(5)
Gd1 0.0226(2) 0.0228(2) 0.0346(3) 0.0036(2) 0.0050(2) 0.00922(18)
N1 0.030(4) 0.031(4) 0.073(8) 0.023(5) 0.030(5) 0.013(4)
N2 0.048(5) 0.051(5) 0.056(7) 0.031(5) 0.041(5) 0.033(5)
N3 0.049(6) 0.083(8) 0.065(8) -0.012(7) 0.009(6) 0.034(6)
N4 0.105(10) 0.057(8) 0.30(3) 0.064(13) 0.123(15) 0.060(8)
N5 0.119(13) 0.069(10) 0.21(2) -0.010(13) -0.035(15) 0.047(10)
O1 0.032(3) 0.028(3) 0.043(4) -0.007(3) 0.009(3) 0.003(3)
O2 0.042(4) 0.029(3) 0.062(5) -0.010(4) 0.003(4) 0.014(3)
O3 0.027(3) 0.016(3) 0.048(5) 0.008(3) 0.008(3) -0.003(2)
O4 0.035(4) 0.079(6) 0.107(9) 0.027(6) 0.035(5) 0.027(4)
O5 0.027(3) 0.058(4) 0.038(4) 0.016(4) 0.001(3) 0.017(3)
O6 0.034(4) 0.069(5) 0.053(5) 0.018(4) 0.000(4) 0.029(4)
O7 0.026(3) 0.033(3) 0.044(4) 0.005(3) 0.006(3) 0.009(3)
O8 0.045(4) 0.074(6) 0.074(7) 0.017(5) 0.041(5) 0.028(4)
O9 0.047(4) 0.060(5) 0.038(5) 0.009(4) 0.023(4) 0.030(4)
O10 0.090(7) 0.064(6) 0.185(15) 0.030(8) 0.031(9) 0.056(6)
O11 0.030(3) 0.022(3) 0.045(4) 0.000(3) 0.000(3) 0.005(3)

loop_
_atom_type_symbol
_atom_type_description
_atom_type_scat_dispersion_real
_atom_type_scat_dispersion_imag
_atom_type_scat_source
C C 0.0033 0.0016 'International Tables Vol C Tables 4.2.6.8 and 6.1.1.4'
H H 0.0000 0.0000 'International Tables Vol C Tables 4.2.6.8 and 6.1.1.4'
Cu Cu 0.3201 1.2651 'International Tables Vol C Tables 4.2.6.8 and 6.1.1.4'
Gd Gd -0.1653 3.9035 'International Tables Vol C Tables 4.2.6.8 and 6.1.1.4'
N N 0.0061 0.0033 'International Tables Vol C Tables 4.2.6.8 and 6.1.1.4'
O O 0.0106 0.0060 'International Tables Vol C Tables 4.2.6.8 and 6.1.1.4'

loop_
_geom_angle_atom_site_label_1
_geom_angle_atom_site_label_2
_geom_angle_atom_site_label_3
_geom_angle
_geom_angle_site_symmetry_1
_geom_angle_site_symmetry_3
O1 C1 O2 122.7(9) . .
O1 C1 C2 121.1(9) . .
O2 C1 C2 116.3(8) . .
C3 C2 C7 120.5(9) . .
C3 C2 C1 117.7(11) . .
C7 C2 C1 121.5(9) . .
C2 C3 C4 120.5(13) . .
C2 C3 H3 119.8 . .
C4 C3 H3 119.8 . .
C5 C4 C3 120.0(12) . .
C5 C4 H4 120.0 . .
C3 C4 H4 120.0 . .
C4 C5 C6 122.5(11) . .
C4 C5 H5 118.7 . .
C6 C5 H5 118.7 . .
C5 C6 C7 117.7(12) . .
C5 C6 C8 118.5(10) . .
C7 C6 C8 123.8(11) . .
O3 C7 C2 122.2(8) . .
O3 C7 C6 119.1(10) . .
C2 C7 C6 118.6(11) . .
N1 C8 C6 126.7(10) . .
N1 C8 H8 116.7 . .
C6 C8 H8 116.7 . .
N2 C9 C10 124.1(13) . .
N2 C9 H9 118.0 . .
C10 C9 H9 118.0 . .
C11 C10 C15 119.7(11) . .
C11 C10 C9 115.4(12) . .
C15 C10 C9 124.7(12) . .
C12 C11 C10 121.3(14) . .
C12 C11 H11 119.4 . .
C10 C11 H11 119.4 . .
C13 C12 C11 119.2(15) . .
C13 C12 H12 120.4 . .
C11 C12 H12 120.4 . .
C12 C13 C14 121.7(11) . .
C12 C13 H13 119.2 . .
C14 C13 H13 119.2 . .
C13 C14 C15 119.8(11) . .
C13 C14 C16 119.6(9) . .
C15 C14 C16 120.6(10) . .
O7 C15 C14 122.5(10) . .
O7 C15 C10 119.4(9) . .
C14 C15 C10 118.1(11) . .
O6 C16 O5 120.8(10) . .
O6 C16 C14 118.2(10) . .
O5 C16 C14 120.9(8) . .
O9 C17 N3 127.1(12) . .
O9 C17 H17 116.5 . .
N3 C17 H17 116.5 . .
N3 C18 H18A 109.5 . .
N3 C18 H18B 109.5 . .
H18A C18 H18B 109.5 . .
N3 C18 H18C 109.5 . .
H18A C18 H18C 109.5 . .
H18B C18 H18C 109.5 . .
N3 C19 H19A 109.5 . .
N3 C19 H19B 109.5 . .
H19A C19 H19B 109.5 . .
N3 C19 H19C 109.5 . .
H19A C19 H19C 109.5 . .
H19B C19 H19C 109.5 . .
O10 C20 N4 128(2) . .
O10 C20 H20 115.9 . .
N4 C20 H20 115.9 . .
N4 C21 H21A 109.5 . .
N4 C21 H21B 109.5 . .
H21A C21 H21B 109.5 . .
N4 C21 H21C 109.5 . .
H21A C21 H21C 109.5 . .
H21B C21 H21C 109.5 . .
N4 C22 H22A 109.5 . .
N4 C22 H22B 109.5 . .
H22A C22 H22B 109.5 . .
N4 C22 H22C 109.5 . .
H22A C22 H22C 109.5 . .
H22B C22 H22C 109.5 . .
O12 C23 N5 126(4) . .
O12 C23 H23 116.9 . .
N5 C23 H23 116.9 . .
N5 C24 H24A 109.5 . .
N5 C24 H24B 109.5 . .
H24A C24 H24B 109.5 . .
N5 C24 H24C 109.5 . .
H24A C24 H24C 109.5 . .
H24B C24 H24C 109.5 . .
N5 C25 H25A 109.5 . .
N5 C25 H25B 109.5 . .
H25A C25 H25B 109.5 . .
N5 C25 H25C 109.5 . .
H25A C25 H25C 109.5 . .
H25B C25 H25C 109.5 . .
O7 Cu1 N2 89.5(4) . .
O7 Cu1 O3 81.2(3) . .
N2 Cu1 O3 163.5(3) . .
O7 Cu1 N1 166.9(4) . .
N2 Cu1 N1 98.0(4) . .
O3 Cu1 N1 88.8(4) . .
O7 Cu1 O10 96.0(3) . .
N2 Cu1 O10 97.4(5) . .
O3 Cu1 O10 97.1(4) . .
N1 Cu1 O10 93.6(4) . .
O7 Cu1 Gd1 45.9(2) . .
N2 Cu1 Gd1 119.8(3) . .
O3 Cu1 Gd1 44.85(17) . .
N1 Cu1 Gd1 121.1(3) . .
O10 Cu1 Gd1 121.0(3) . .
O5 Gd1 O1 77.4(3) . .
O5 Gd1 O3 108.1(2) . .
O1 Gd1 O3 69.8(2) . .
O5 Gd1 O11 73.3(2) . .
O1 Gd1 O11 73.7(2) . .
O3 Gd1 O11 142.0(3) . .
O5 Gd1 O2 146.5(2) . 11_557
O1 Gd1 O2 86.2(3) . 11_557
O3 Gd1 O2 92.9(2) . 11_557
O11 Gd1 O2 74.2(2) . 11_557
O5 Gd1 O6 77.0(3) . 3
O1 Gd1 O6 145.4(2) . 3
O3 Gd1 O6 141.2(3) . 3
O11 Gd1 O6 76.8(3) . 3
O2 Gd1 O6 102.9(3) 11_557 3
O5 Gd1 O7 68.9(2) . .
O1 Gd1 O7 108.4(2) . .
O3 Gd1 O7 64.3(2) . .
O11 Gd1 O7 140.3(2) . .
O2 Gd1 O7 144.6(2) 11_557 .
O6 Gd1 O7 83.5(3) 3 .
O5 Gd1 O9 135.3(3) . .
O1 Gd1 O9 141.0(3) . .
O3 Gd1 O9 78.3(2) . .
O11 Gd1 O9 128.6(2) . .
O2 Gd1 O9 73.4(3) 11_557 .
O6 Gd1 O9 72.9(3) 3 .
O7 Gd1 O9 75.5(2) . .
O5 Gd1 Cu1 100.64(17) . .
O1 Gd1 Cu1 101.75(16) . .
O3 Gd1 Cu1 35.84(19) . .
O11 Gd1 Cu1 172.94(16) . .
O2 Gd1 Cu1 111.29(16) 11_557 .
O6 Gd1 Cu1 105.62(19) 3 .
O7 Gd1 Cu1 35.37(15) . .
O9 Gd1 Cu1 58.27(18) . .
C8 N1 O4 116.4(10) . .
C8 N1 Cu1 125.4(8) . .
O4 N1 Cu1 118.1(9) . .
C9 N2 O8 113.4(11) . .
C9 N2 Cu1 126.8(8) . .
O8 N2 Cu1 119.8(9) . .
C17 N3 C19 122.2(13) . .
C17 N3 C18 119.1(13) . .
C19 N3 C18 118.6(13) . .
C20 N4 C21 128(3) . .
C20 N4 C22 121(3) . .
C21 N4 C22 110(3) . .
C23 N5 C25 104(2) . .
C23 N5 C24 132(3) . .
C25 N5 C24 124(3) . .
C1 O1 Gd1 141.4(6) . .
C1 O2 Gd1 140.4(6) . 12_557
C7 O3 Cu1 127.9(6) . .
C7 O3 Gd1 132.2(6) . .
Cu1 O3 Gd1 99.3(3) . .
C16 O5 Gd1 139.2(6) . .
C16 O6 Gd1 139.7(7) . 2
C15 O7 Cu1 130.4(6) . .
C15 O7 Gd1 127.6(6) . .
Cu1 O7 Gd1 98.7(3) . .
C17 O9 Gd1 125.0(7) . .
C20 O10 Cu1 134.3(10) . .

loop_
_geom_bond_atom_site_label_1
_geom_bond_atom_site_label_2
_geom_bond_distance
_geom_bond_site_symmetry_2
C1 O1 1.239(11) .
C1 O2 1.272(12) .
C1 C2 1.497(13) .
C2 C3 1.362(16) .
C2 C7 1.416(16) .
C3 C4 1.408(16) .
C3 H3 0.9300 .
C4 C5 1.33(2) .
C4 H4 0.9300 .
C5 C6 1.410(19) .
C5 H5 0.9300 .
C6 C7 1.428(13) .
C6 C8 1.446(19) .
C7 O3 1.327(13) .
C8 N1 1.262(17) .
C8 H8 0.9300 .
C9 N2 1.319(17) .
C9 C10 1.460(16) .
C9 H9 0.9300 .
C10 C11 1.392(19) .
C10 C15 1.405(16) .
C11 C12 1.370(18) .
C11 H11 0.9300 .
C12 C13 1.358(19) .
C12 H12 0.9300 .
C13 C14 1.388(17) .
C13 H13 0.9300 .
C14 C15 1.403(14) .
C14 C16 1.489(15) .
C15 O7 1.333(13) .
C16 O6 1.257(11) .
C16 O5 1.265(12) .
C17 O9 1.224(14) .
C17 N3 1.293(14) .
C17 H17 0.9300 .
C18 N3 1.445(18) .
C18 H18A 0.9600 .
C18 H18B 0.9600 .
C18 H18C 0.9600 .
C19 N3 1.44(2) .
C19 H19A 0.9600 .
C19 H19B 0.9600 .
C19 H19C 0.9600 .
C20 O10 1.215(5) .
C20 N4 1.295(5) .
C20 H20 0.9300 .
C21 N4 1.35(5) .
C21 H21A 0.9600 .
C21 H21B 0.9600 .
C21 H21C 0.9600 .
C22 N4 1.41(3) .
C22 H22A 0.9600 .
C22 H22B 0.9600 .
C22 H22C 0.9600 .
C23 O12 1.221(5) .
C23 N5 1.303(5) .
C23 H23 0.9300 .
C24 N5 1.43(3) .
C24 H24A 0.9600 .
C24 H24B 0.9600 .
C24 H24C 0.9600 .
C25 N5 1.422(5) .
C25 H25A 0.9600 .
C25 H25B 0.9600 .
C25 H25C 0.9600 .
Cu1 O7 1.942(6) .
Cu1 N2 1.949(11) .
Cu1 O3 1.967(8) .
Cu1 N1 1.975(10) .
Cu1 O10 2.330(8) .
Cu1 Gd1 3.3157(13) .
Gd1 O5 2.347(6) .
Gd1 O1 2.356(7) .
Gd1 O3 2.370(6) .
Gd1 O11 2.371(6) .
Gd1 O2 2.383(8) 11_557
Gd1 O6 2.410(8) 3
Gd1 O7 2.410(7) .
Gd1 O9 2.427(7) .
N1 O4 1.356(12) .
N2 O8 1.367(10) .
O2 Gd1 2.383(8) 12_557
O6 Gd1 2.410(8) 2
